data_7701034
loop_
_publ_author_name
'Cuevas-Ch\'avez, Cynthia A'
'Vendier, Laure'
'Sabo-Etienne, Sylviane'
'Montiel-Palma, Virginia'

_publ_section_title
;
 Iridium complexes featuring a tridentate SiPSi ligand: from dimeric to
 monomeric 14, 16 or 18-electron species.
;
_journal_issue 37
_journal_name_full 'Dalton transactions (Cambridge, England : 2003)'
_journal_page_first 14010
_journal_page_last 14018
_journal_paper_doi 10.1039/c9dt03136g
_journal_volume 48
_journal_year 2019
_chemical_formula_moiety 'C26 H29 Cl1 Ir1 O2 P1 Si2'
_chemical_formula_sum 'C26 H29 Cl Ir O2 P Si2'
_chemical_formula_weight 688.33
_space_group_IT_number 2
_space_group_name_Hall '-P 1'
_space_group_name_H-M_alt 'P -1'
_symmetry_cell_setting triclinic
_symmetry_space_group_name_Hall '-P 1'
_symmetry_space_group_name_H-M 'P -1'
_atom_sites_solution_hydrogens difmap
_atom_sites_solution_primary direct
_audit_update_record
;
2019-07-08 deposited with the CCDC.    2019-08-29 downloaded from the CCDC.
;
_cell_angle_alpha 82.877(5)
_cell_angle_beta 72.789(4)
_cell_angle_gamma 77.865(4)
_cell_formula_units_Z 2
_cell_length_a 9.7364(12)
_cell_length_b 9.9162(14)
_cell_length_c 14.706(2)
_cell_measurement_reflns_used 9757
_cell_measurement_temperature 293
_cell_measurement_theta_max 26
_cell_measurement_theta_min 2
_cell_volume 1323.0(3)
_computing_cell_refinement 'Apex2 (Bruker AXS, 2006)'
_computing_data_collection 'Apex2 (Bruker AXS, 2006)'
_computing_data_reduction 'Apex2 (Bruker AXS, 2006)'
_computing_molecular_graphics 'CAMERON (Watkin et al., 1996)'
_computing_publication_material 'CRYSTALS (Betteridge et al., 2003)'
_computing_structure_refinement 'CRYSTALS (Betteridge et al., 2003)'
_computing_structure_solution 'SHELXS 86 (Sheldrick, 1986)'
_diffrn_ambient_temperature 293
_diffrn_measured_fraction_theta_full 0.995
_diffrn_measured_fraction_theta_max 0.995
_diffrn_measurement_device Area
_diffrn_measurement_device_type 'Bruker Kappa Apex2'
_diffrn_measurement_method '\f & \w scans'
_diffrn_radiation_monochromator graphite
_diffrn_radiation_type 'Mo K\a'
_diffrn_radiation_wavelength 0.71073
_diffrn_reflns_av_R_equivalents 0.061
_diffrn_reflns_limit_h_max 12
_diffrn_reflns_limit_h_min -12
_diffrn_reflns_limit_k_max 12
_diffrn_reflns_limit_k_min -12
_diffrn_reflns_limit_l_max 18
_diffrn_reflns_limit_l_min -18
_diffrn_reflns_number 54275
_diffrn_reflns_theta_full 26.488
_diffrn_reflns_theta_max 26.488
_diffrn_reflns_theta_min 1.453
_diffrn_standards_number 0
_exptl_absorpt_coefficient_mu 5.320
_exptl_absorpt_correction_T_max 0.90
_exptl_absorpt_correction_T_min 0.68
_exptl_absorpt_correction_type multi-scan
_exptl_absorpt_process_details 'SADABS (Siemens, 1996)'
_exptl_crystal_colour colourless
_exptl_crystal_density_diffrn 1.728
_exptl_crystal_density_method 'not measured'
_exptl_crystal_description needle
_exptl_crystal_F_000 676
_exptl_crystal_size_max 0.200
_exptl_crystal_size_mid 0.030
_exptl_crystal_size_min 0.020
_refine_diff_density_max 2.36
_refine_diff_density_min -0.78
_refine_ls_extinction_method None
_refine_ls_goodness_of_fit_ref 1.0850
_refine_ls_hydrogen_treatment noref
_refine_ls_matrix_type full
_refine_ls_number_parameters 298
_refine_ls_number_reflns 4865
_refine_ls_number_restraints 0
_refine_ls_R_factor_all 0.0306
_refine_ls_R_factor_gt 0.0259
_refine_ls_shift/su_max 0.0019696
_refine_ls_shift/su_mean 0.0000257
_refine_ls_structure_factor_coef F
_refine_ls_weighting_details
;
 Method, part 1, Chebychev polynomial, (Watkin, 1994, Prince, 1982) 
 [weight] = 1.0/[A~0~*T~0~(x)+A~1~*T~1~(x) ... +A~n-1~]*T~n-1~(x)] 
 where A~i~ are the Chebychev coefficients listed below and x= Fcalc/Fmax 
 Method = Robust Weighting (Prince, 1982) 
 W = [weight] * [1-(deltaF/6*sigmaF)^2^]^2^ 
 A~i~ are: 
 1.46 -0.668 0.987 
;
_refine_ls_weighting_scheme calc
_refine_ls_wR_factor_all 0.0298
_refine_ls_wR_factor_gt 0.0280
_refine_ls_wR_factor_ref 0.0277
_reflns_limit_h_max 12
_reflns_limit_h_min -11
_reflns_limit_k_max 12
_reflns_limit_k_min -12
_reflns_limit_l_max 18
_reflns_limit_l_min 0
_reflns_number_gt 4978
_reflns_number_total 5457
_reflns_threshold_expression I>2.0\s(I)
_cod_data_source_file c9dt03136g2.cif
_cod_data_source_block cynthia301117
_cod_depositor_comments 'Adding full bibliography for 7701029--7701035.cif.'
_cod_original_sg_symbol_H-M 'P -1 '
_cod_original_formula_sum 'C26 H29 Cl1 Ir1 O2 P1 Si2'
_cod_database_code 7701034

loop_
_symmetry_equiv_pos_as_xyz
x,y,z
-x,-y,-z

loop_
_atom_site_label
_atom_site_type_symbol
_atom_site_fract_x
_atom_site_fract_y
_atom_site_fract_z
_atom_site_U_iso_or_equiv
_atom_site_occupancy
_atom_site_adp_type
C1 C 0.5048(4) 0.9466(4) 0.1433(3) 0.0246 1.0000 Uani
C2 C 0.5466(4) 0.6694(4) 0.0734(3) 0.0244 1.0000 Uani
C3 C 0.7162(5) 0.4665(5) 0.3321(4) 0.0422 1.0000 Uani
H31 H 0.7502 0.3663 0.3362 0.0500 1.0000 Uiso
H33 H 0.6671 0.4982 0.3962 0.0500 1.0000 Uiso
H32 H 0.8009 0.5123 0.3032 0.0500 1.0000 Uiso
C4 C 0.6705(5) 0.3918(4) 0.1553(3) 0.0367 1.0000 Uani
H41 H 0.6912 0.2970 0.1817 0.0500 1.0000 Uiso
H43 H 0.7613 0.4198 0.1154 0.0500 1.0000 Uiso
H42 H 0.6020 0.3989 0.1171 0.0500 1.0000 Uiso
C5 C 0.5418(6) 0.7501(6) 0.4493(3) 0.0473 1.0000 Uani
H51 H 0.5038 0.8070 0.5046 0.0500 1.0000 Uiso
H52 H 0.6468 0.7155 0.4402 0.0500 1.0000 Uiso
H53 H 0.4909 0.6711 0.4616 0.0500 1.0000 Uiso
C6 C 0.6324(5) 0.9889(6) 0.3154(4) 0.0490 1.0000 Uani
H62 H 0.6001 1.0638 0.2736 0.0500 1.0000 Uiso
H61 H 0.7338 0.9442 0.2851 0.0500 1.0000 Uiso
H63 H 0.6286 1.0228 0.3761 0.0500 1.0000 Uiso
C7 C 0.4091(4) 0.4512(4) 0.3256(3) 0.0264 1.0000 Uani
H72 H 0.4314 0.3554 0.3525 0.0500 1.0000 Uiso
H71 H 0.3582 0.5109 0.3794 0.0500 1.0000 Uiso
C8 C 0.3095(4) 0.4570(4) 0.2633(2) 0.0229 1.0000 Uani
C9 C 0.2833(4) 0.3353(4) 0.2404(3) 0.0289 1.0000 Uani
H91 H 0.3283 0.2497 0.2639 0.0500 1.0000 Uiso
C10 C 0.1924(5) 0.3360(4) 0.1836(3) 0.0355 1.0000 Uani
H101 H 0.1773 0.2511 0.1688 0.0500 1.0000 Uiso
C11 C 0.1246(5) 0.4592(5) 0.1488(3) 0.0356 1.0000 Uani
H111 H 0.0607 0.4591 0.1106 0.0500 1.0000 Uiso
C12 C 0.1502(4) 0.5832(4) 0.1689(3) 0.0251 1.0000 Uani
H121 H 0.1035 0.6683 0.1449 0.0500 1.0000 Uiso
C13 C 0.2437(3) 0.5829(3) 0.2249(2) 0.0184 1.0000 Uani
C14 C 0.1774(4) 0.8814(3) 0.1882(2) 0.0183 1.0000 Uani
C15 C 0.0536(4) 0.9657(3) 0.2387(2) 0.0211 1.0000 Uani
H151 H 0.0186 0.9493 0.3058 0.0500 1.0000 Uiso
C16 C -0.0208(4) 1.0748(4) 0.1919(3) 0.0263 1.0000 Uani
H161 H -0.1051 1.1328 0.2276 0.0500 1.0000 Uiso
C17 C 0.0279(4) 1.0981(4) 0.0941(3) 0.0282 1.0000 Uani
H171 H -0.0229 1.1727 0.0621 0.0500 1.0000 Uiso
C18 C 0.1500(4) 1.0122(4) 0.0430(3) 0.0294 1.0000 Uani
H181 H 0.1821 1.0267 -0.0243 0.0500 1.0000 Uiso
C19 C 0.2247(4) 0.9046(4) 0.0890(3) 0.0271 1.0000 Uani
H191 H 0.3085 0.8468 0.0537 0.0500 1.0000 Uiso
C20 C 0.3173(4) 0.9568(4) 0.3819(3) 0.0244 1.0000 Uani
H202 H 0.3130 1.0211 0.4291 0.0500 1.0000 Uiso
H201 H 0.2897 1.0113 0.3269 0.0500 1.0000 Uiso
C21 C 0.2104(4) 0.8622(3) 0.4259(2) 0.0193 1.0000 Uani
C22 C 0.1329(4) 0.8688(4) 0.5234(3) 0.0249 1.0000 Uani
H221 H 0.1510 0.9317 0.5598 0.0500 1.0000 Uiso
C23 C 0.0299(4) 0.7860(4) 0.5664(2) 0.0249 1.0000 Uani
H231 H -0.0201 0.7923 0.6323 0.0500 1.0000 Uiso
C24 C 0.0005(4) 0.6952(4) 0.5140(3) 0.0262 1.0000 Uani
H241 H -0.0728 0.6416 0.5428 0.0500 1.0000 Uiso
C25 C 0.0781(4) 0.6830(3) 0.4190(3) 0.0221 1.0000 Uani
H251 H 0.0595 0.6188 0.3833 0.0500 1.0000 Uiso
C26 C 0.1852(4) 0.7639(3) 0.3749(2) 0.0180 1.0000 Uani
Si1 Si 0.58584(11) 0.51101(11) 0.25635(8) 0.0268 1.0000 Uani
Si2 Si 0.51098(11) 0.85617(11) 0.33988(7) 0.0259 1.0000 Uani
P1 P 0.28196(9) 0.74463(8) 0.24903(6) 0.0152 1.0000 Uani
Cl1 Cl 0.79168(10) 0.73113(11) 0.15213(8) 0.0364 1.0000 Uani
Ir1 Ir 0.528040(13) 0.750935(13) 0.193981(9) 0.0160 1.0000 Uani
O1 O 0.4948(4) 1.0548(3) 0.1131(2) 0.0401 1.0000 Uani
O2 O 0.5552(4) 0.6279(3) 0.0043(2) 0.0381 1.0000 Uani

loop_
_atom_site_aniso_label
_atom_site_aniso_U_11
_atom_site_aniso_U_22
_atom_site_aniso_U_33
_atom_site_aniso_U_23
_atom_site_aniso_U_13
_atom_site_aniso_U_12
C1 0.0224(17) 0.0226(18) 0.0262(17) 0.0004(14) -0.0040(14) -0.0038(13)
C2 0.0194(16) 0.0213(16) 0.0276(19) 0.0029(14) -0.0039(14) 0.0003(13)
C3 0.036(2) 0.043(2) 0.049(3) 0.017(2) -0.023(2) -0.0058(19)
C4 0.032(2) 0.0225(18) 0.045(2) 0.0036(17) -0.0028(18) 0.0048(15)
C5 0.053(3) 0.062(3) 0.025(2) -0.003(2) -0.019(2) 0.004(2)
C6 0.036(2) 0.063(3) 0.055(3) -0.016(2) -0.007(2) -0.026(2)
C7 0.0285(18) 0.0172(16) 0.0296(18) 0.0061(13) -0.0059(15) -0.0029(13)
C8 0.0206(16) 0.0224(16) 0.0216(16) -0.0002(13) 0.0020(13) -0.0068(13)
C9 0.033(2) 0.0193(17) 0.0289(18) -0.0043(14) 0.0031(15) -0.0072(14)
C10 0.033(2) 0.031(2) 0.040(2) -0.0164(17) 0.0072(17) -0.0158(17)
C11 0.030(2) 0.045(2) 0.037(2) -0.0142(18) -0.0057(17) -0.0147(18)
C12 0.0203(16) 0.0287(18) 0.0261(17) -0.0069(14) -0.0030(14) -0.0060(14)
C13 0.0155(14) 0.0195(15) 0.0192(15) -0.0051(12) -0.0001(12) -0.0058(12)
C14 0.0176(15) 0.0203(15) 0.0185(15) 0.0007(12) -0.0069(12) -0.0052(12)
C15 0.0211(16) 0.0176(15) 0.0246(17) -0.0010(13) -0.0063(13) -0.0037(12)
C16 0.0202(16) 0.0235(17) 0.0350(19) -0.0030(15) -0.0080(14) -0.0027(13)
C17 0.0274(18) 0.0244(18) 0.036(2) 0.0069(15) -0.0170(16) -0.0057(14)
C18 0.0263(18) 0.040(2) 0.0240(18) 0.0064(15) -0.0123(15) -0.0070(16)
C19 0.0206(17) 0.037(2) 0.0204(16) 0.0012(14) -0.0049(13) -0.0018(15)
C20 0.0313(19) 0.0236(17) 0.0208(16) -0.0020(13) -0.0074(14) -0.0101(14)
C21 0.0213(16) 0.0166(15) 0.0195(15) 0.0005(12) -0.0072(13) -0.0011(12)
C22 0.0280(18) 0.0259(17) 0.0194(16) -0.0012(13) -0.0073(14) -0.0012(14)
C23 0.0265(18) 0.0249(17) 0.0151(15) 0.0015(13) 0.0001(13) 0.0030(14)
C24 0.0232(17) 0.0216(17) 0.0251(17) 0.0054(14) 0.0033(14) -0.0041(13)
C25 0.0232(16) 0.0161(15) 0.0235(16) 0.0010(12) -0.0018(13) -0.0043(13)
C26 0.0173(15) 0.0178(15) 0.0156(15) 0.0026(12) -0.0024(12) -0.0015(12)
Si1 0.0227(5) 0.0227(5) 0.0320(5) 0.0084(4) -0.0095(4) -0.0008(4)
Si2 0.0224(5) 0.0365(5) 0.0225(5) -0.0020(4) -0.0085(4) -0.0104(4)
P1 0.0154(4) 0.0150(4) 0.0147(4) -0.0007(3) -0.0028(3) -0.0038(3)
Cl1 0.0189(4) 0.0397(5) 0.0463(6) 0.0115(4) -0.0085(4) -0.0052(4)
Ir1 0.01240(7) 0.01833(7) 0.01569(7) 0.00360(4) -0.00370(4) -0.00238(4)
O1 0.0406(17) 0.0278(16) 0.0429(17) 0.0043(13) -0.0017(13) -0.0049(12)
O2 0.0447(17) 0.0392(16) 0.0252(15) -0.0058(12) -0.0036(12) -0.0031(13)

loop_
_atom_type_symbol
_atom_type_scat_dispersion_real
_atom_type_scat_dispersion_imag
_atom_type_scat_Cromer_Mann_a1
_atom_type_scat_Cromer_Mann_b1
_atom_type_scat_Cromer_Mann_a2
_atom_type_scat_Cromer_Mann_b2
_atom_type_scat_Cromer_Mann_a3
_atom_type_scat_Cromer_Mann_b3
_atom_type_scat_Cromer_Mann_a4
_atom_type_scat_Cromer_Mann_b4
_atom_type_scat_Cromer_Mann_c
_atom_type_scat_source
C 0.0033 0.0016 2.3100 20.8439 1.0200 10.2075 1.5886 0.5687 0.8650 51.6512 0.2156 'International Tables Vol C 4.2.6.8 and 6.1.1.4'
Si 0.0817 0.0704 6.2915 2.4386 3.0353 32.3337 1.9891 0.6785 1.5410 81.6937 1.1407 'International Tables Vol C 4.2.6.8 and 6.1.1.4'
P 0.1023 0.0942 6.4345 1.9067 4.1791 27.1570 1.7800 0.5260 1.4908 68.1645 1.1149 'International Tables Vol C 4.2.6.8 and 6.1.1.4'
Cl 0.1484 0.1585 11.4604 0.0104 7.1964 1.1662 6.2556 18.5194 1.6455 47.7784 -9.5574 'International Tables Vol C 4.2.6.8 and 6.1.1.4'
Ir -1.4442 7.9887 27.3049 1.5928 16.7296 8.8655 15.6115 0.4179 5.8338 45.0011 11.4722 'International Tables Vol C 4.2.6.8 and 6.1.1.4'
O 0.0106 0.0060 3.0485 13.2771 2.2868 5.7011 1.5463 0.3239 0.8670 32.9089 0.2508 'International Tables Vol C 4.2.6.8 and 6.1.1.4'
H 0.0000 0.0000 0.4930 10.5109 0.3229 26.1257 0.1402 3.1424 0.0408 57.7998 0.0030 'International Tables Vol C 4.2.6.8 and 6.1.1.4'

loop_
_geom_angle_atom_site_label_1
_geom_angle_atom_site_label_2
_geom_angle_atom_site_label_3
_geom_angle
_geom_angle_publ_flag
Ir1 C1 O1 178.1(3) yes
Ir1 C2 O2 177.6(3) yes
H31 C3 H33 109.7 no
H31 C3 H32 109.2 no
H33 C3 H32 109.2 no
H31 C3 Si1 109.7 no
H33 C3 Si1 109.7 no
H32 C3 Si1 109.4 no
H41 C4 H43 109.9 no
H41 C4 H42 110.0 no
H43 C4 H42 109.6 no
H41 C4 Si1 109.3 no
H43 C4 Si1 109.0 no
H42 C4 Si1 109.1 no
H51 C5 H52 109.2 no
H51 C5 H53 109.0 no
H52 C5 H53 109.1 no
H51 C5 Si2 109.8 no
H52 C5 Si2 109.9 no
H53 C5 Si2 109.8 no
H62 C6 H61 110.1 no
H62 C6 H63 110.7 no
H61 C6 H63 108.9 no
H62 C6 Si2 109.6 no
H61 C6 Si2 108.6 no
H63 C6 Si2 108.9 no
H72 C7 H71 108.0 no
H72 C7 C8 109.3 no
H71 C7 C8 109.2 no
H72 C7 Si1 109.4 no
H71 C7 Si1 109.3 no
C8 C7 Si1 111.6(2) yes
C7 C8 C9 119.6(3) yes
C7 C8 C13 122.4(3) yes
C9 C8 C13 118.1(3) yes
C8 C9 H91 119.6 no
C8 C9 C10 121.4(4) yes
H91 C9 C10 119.0 no
C9 C10 H101 119.5 no
C9 C10 C11 120.3(4) yes
H101 C10 C11 120.2 no
C10 C11 H111 120.0 no
C10 C11 C12 119.8(4) yes
H111 C11 C12 120.2 no
C11 C12 H121 120.0 no
C11 C12 C13 120.0(4) yes
H121 C12 C13 120.0 no
C8 C13 C12 120.3(3) yes
C8 C13 P1 119.4(3) yes
C12 C13 P1 120.4(3) yes
C15 C14 C19 118.9(3) yes
C15 C14 P1 121.1(3) yes
C19 C14 P1 120.0(3) yes
C14 C15 H151 119.8 no
C14 C15 C16 120.5(3) yes
H151 C15 C16 119.7 no
C15 C16 H161 119.7 no
C15 C16 C17 120.1(3) yes
H161 C16 C17 120.2 no
C16 C17 H171 120.1 no
C16 C17 C18 119.5(3) yes
H171 C17 C18 120.4 no
C17 C18 H181 119.5 no
C17 C18 C19 120.7(4) yes
H181 C18 C19 119.8 no
C14 C19 C18 120.3(3) yes
C14 C19 H191 119.6 no
C18 C19 H191 120.1 no
H202 C20 H201 108.5 no
H202 C20 C21 109.3 no
H201 C20 C21 109.0 no
H202 C20 Si2 109.4 no
H201 C20 Si2 109.3 no
C21 C20 Si2 111.4(2) yes
C20 C21 C22 119.5(3) yes
C20 C21 C26 122.8(3) yes
C22 C21 C26 117.7(3) yes
C21 C22 H221 119.2 no
C21 C22 C23 121.4(3) yes
H221 C22 C23 119.4 no
C22 C23 H231 119.5 no
C22 C23 C24 120.2(3) yes
H231 C23 C24 120.3 no
C23 C24 H241 120.1 no
C23 C24 C25 119.7(3) yes
H241 C24 C25 120.2 no
C24 C25 H251 119.7 no
C24 C25 C26 120.8(3) yes
H251 C25 C26 119.5 no
C25 C26 C21 120.0(3) yes
C25 C26 P1 118.6(3) yes
C21 C26 P1 121.3(2) yes
C7 Si1 C4 105.19(18) yes
C7 Si1 C3 108.14(19) yes
C4 Si1 C3 103.8(2) yes
C7 Si1 Ir1 108.84(11) yes
C4 Si1 Ir1 110.70(13) yes
C3 Si1 Ir1 119.24(16) yes
C20 Si2 C6 105.2(2) yes
C20 Si2 C5 104.1(2) yes
C6 Si2 C5 105.5(3) yes
C20 Si2 Ir1 106.85(11) yes
C6 Si2 Ir1 111.52(17) yes
C5 Si2 Ir1 122.23(17) yes
C14 P1 C26 103.27(15) yes
C14 P1 C13 106.05(15) yes
C26 P1 C13 103.79(15) yes
C14 P1 Ir1 110.81(11) yes
C26 P1 Ir1 120.42(11) yes
C13 P1 Ir1 111.31(11) yes
Cl1 Ir1 C2 90.04(11) yes
Cl1 Ir1 C1 91.22(11) yes
C2 Ir1 C1 96.56(15) yes
Cl1 Ir1 Si1 82.34(3) yes
C2 Ir1 Si1 85.32(10) yes
C1 Ir1 Si1 173.30(11) yes
Cl1 Ir1 P1 172.06(3) yes
C2 Ir1 P1 92.27(10) yes
C1 Ir1 P1 96.06(11) yes
Si1 Ir1 P1 90.28(3) yes
Cl1 Ir1 Si2 88.59(4) yes
C2 Ir1 Si2 178.12(11) yes
C1 Ir1 Si2 82.19(11) yes
Si1 Ir1 Si2 95.77(4) yes
P1 Ir1 Si2 89.25(3) yes

loop_
_geom_bond_atom_site_label_1
_geom_bond_atom_site_label_2
_geom_bond_distance
_geom_bond_publ_flag
C1 Ir1 1.982(4) yes
C1 O1 1.105(5) yes
C2 Ir1 1.984(4) yes
C2 O2 1.117(5) yes
C3 H31 0.979 no
C3 H33 0.978 no
C3 H32 0.985 no
C3 Si1 1.878(4) yes
C4 H41 0.975 no
C4 H43 0.980 no
C4 H42 0.979 no
C4 Si1 1.894(5) yes
C5 H51 0.982 no
C5 H52 0.981 no
C5 H53 0.984 no
C5 Si2 1.876(5) yes
C6 H62 0.965 no
C6 H61 0.987 no
C6 H63 0.980 no
C6 Si2 1.883(5) yes
C7 H72 0.988 no
C7 H71 0.991 no
C7 C8 1.507(5) yes
C7 Si1 1.895(4) yes
C8 C9 1.384(5) yes
C8 C13 1.411(5) yes
C9 H91 0.944 no
C9 C10 1.384(6) yes
C10 H101 0.946 no
C10 C11 1.378(7) yes
C11 H111 0.954 no
C11 C12 1.387(6) yes
C12 H121 0.949 no
C12 C13 1.396(5) yes
C13 P1 1.819(3) yes
C14 C15 1.380(5) yes
C14 C19 1.398(5) yes
C14 P1 1.826(3) yes
C15 H151 0.949 no
C15 C16 1.397(5) yes
C16 H161 0.949 no
C16 C17 1.381(6) yes
C17 H171 0.953 no
C17 C18 1.381(6) yes
C18 H181 0.948 no
C18 C19 1.383(5) yes
C19 H191 0.944 no
C20 H202 0.986 no
C20 H201 0.988 no
C20 C21 1.498(5) yes
C20 Si2 1.899(4) yes
C21 C22 1.411(5) yes
C21 C26 1.402(5) yes
C22 H221 0.944 no
C22 C23 1.386(5) yes
C23 H231 0.951 no
C23 C24 1.378(6) yes
C24 H241 0.947 no
C24 C25 1.384(5) yes
C25 H251 0.949 no
C25 C26 1.404(5) yes
C26 P1 1.825(3) yes
Si1 Ir1 2.4535(10) yes
Si2 Ir1 2.4478(11) yes
P1 Ir1 2.3026(8) yes
Cl1 Ir1 2.4269(10) yes
